data_4070082
loop_
_publ_author_name
'Fridrichov\'a, Ad\'ela'
'Svoboda, Tom\'a\<s'
'Jambor, Roman'
'Pad\<elkov\'a, Zde\<nka'
'R\%u\<zi\<cka, Ale\<s'
'Erben, Milan'
'Jir\'asko, Robert'
'Dost\'al, Libor'

_publ_section_title
;
 Synthesis and Structural Study on Organoantimony(III) and
 Organobismuth(III) Hydroxides Containing an NCN Pincer Type
 Ligand&#x2020;
;
_journal_issue 18
_journal_name_full Organometallics
_journal_page_first 5522
_journal_paper_doi 10.1021/om900607n
_journal_volume 28
_journal_year 2009
_chemical_formula_sum 'C12 H19 F2 N2 Sb'
_chemical_formula_weight 351.04
_chemical_name_systematic
; 
 ? 
;
_space_group_IT_number 14
_symmetry_cell_setting monoclinic
_symmetry_space_group_name_Hall '-P 2ybc'
_symmetry_space_group_name_H-M 'P 1 21/c 1'
_atom_sites_solution_hydrogens geom
_atom_sites_solution_primary direct
_atom_sites_solution_secondary difmap
_audit_creation_method SHELXL-97
_cell_angle_alpha 90
_cell_angle_beta 102.101(10)
_cell_angle_gamma 90
_cell_formula_units_Z 8
_cell_length_a 9.5823(11)
_cell_length_b 23.1213(11)
_cell_length_c 12.8888(12)
_cell_measurement_reflns_used 24007
_cell_measurement_temperature 150(1)
_cell_measurement_theta_max 27.5
_cell_measurement_theta_min 1
_cell_volume 2792.1(4)
_computing_cell_refinement 'COLLECT and DENZO'
_computing_data_collection 'COLLECT (Hooft, 1998) and DENZO (Otwinowski & Minor, 1997)'
_computing_data_reduction 'COLLECT and DENZO'
_computing_structure_refinement 'SHELXL-97 (Sheldrick, 1997)'
_computing_structure_solution 'SIR92 (Altomare et al., 1994)'
_diffrn_ambient_temperature 150(2)
_diffrn_detector_area_resol_mean 9.091
_diffrn_measured_fraction_theta_full 0.945
_diffrn_measured_fraction_theta_max 0.945
_diffrn_measurement_device_type 'Nonius KappaCCD area detector'
_diffrn_measurement_method '\f and \w scans to fill the Ewald sphere'
_diffrn_radiation_monochromator graphite
_diffrn_radiation_source 'fine-focus sealed tube'
_diffrn_radiation_type MoK\a
_diffrn_radiation_wavelength 0.71073
_diffrn_reflns_av_R_equivalents 0.1263
_diffrn_reflns_av_sigmaI/netI 0.0834
_diffrn_reflns_limit_h_max 10
_diffrn_reflns_limit_h_min -12
_diffrn_reflns_limit_k_max 28
_diffrn_reflns_limit_k_min -30
_diffrn_reflns_limit_l_max 16
_diffrn_reflns_limit_l_min -16
_diffrn_reflns_number 23947
_diffrn_reflns_theta_full 27.49
_diffrn_reflns_theta_max 27.49
_diffrn_reflns_theta_min 1.76
_diffrn_standards_number 0
_exptl_absorpt_coefficient_mu 1.980
_exptl_absorpt_correction_T_max 0.857
_exptl_absorpt_correction_T_min 0.423
_exptl_absorpt_correction_type integration
_exptl_absorpt_process_details
;
Gaussian integration (Coppens, 1970)
;
_exptl_crystal_colour colourless
_exptl_crystal_density_diffrn 1.670
_exptl_crystal_density_method 'not measured'
_exptl_crystal_description plate
_exptl_crystal_F_000 1392
_exptl_crystal_size_max 1.02
_exptl_crystal_size_mid 0.62
_exptl_crystal_size_min 0.1
_refine_diff_density_max 1.357
_refine_diff_density_min -0.997
_refine_diff_density_rms 0.144
_refine_ls_extinction_method none
_refine_ls_goodness_of_fit_ref 1.096
_refine_ls_hydrogen_treatment constr
_refine_ls_matrix_type full
_refine_ls_number_parameters 307
_refine_ls_number_reflns 6064
_refine_ls_number_restraints 0
_refine_ls_restrained_S_all 1.096
_refine_ls_R_factor_all 0.0955
_refine_ls_R_factor_gt 0.0557
_refine_ls_shift/su_max 0.000
_refine_ls_shift/su_mean 0.000
_refine_ls_structure_factor_coef Fsqd
_refine_ls_weighting_details 'calc w=1/[\s^2^(Fo^2^)+(0.0285P)^2^+14.3088P] where P=(Fo^2^+2Fc^2^)/3'
_refine_ls_weighting_scheme calc
_refine_ls_wR_factor_gt 0.1170
_refine_ls_wR_factor_ref 0.1399
_reflns_number_gt 4230
_reflns_number_total 6064
_reflns_threshold_expression >2sigma(I)
_cod_data_source_file om900607n_si_001.cif
_cod_data_source_block 4
_cod_depositor_comments
;
The following automatic conversions were performed:

'_symmetry_cell_setting' value 'Monoclinic' changed to 'monoclinic'
according to /home/saulius/struct/CIF-dictionaries/cif_core.dic
dictionary named 'cif_core.dic' version 2.4.2 from 2011-04-26.

Automatic conversion script
Id: cif_fix_values 1715 2011-07-08 13:25:40Z adriana 
;
_cod_original_cell_volume 2792.0(4)
_cod_original_sg_symbol_H-M 'P 21/c'
_cod_database_code 4070082

loop_
_symmetry_equiv_pos_as_xyz
'x, y, z'
'-x, y+1/2, -z+1/2'
'-x, -y, -z'
'x, -y-1/2, z-1/2'

loop_
_atom_site_label
_atom_site_type_symbol
_atom_site_fract_x
_atom_site_fract_y
_atom_site_fract_z
_atom_site_U_iso_or_equiv
_atom_site_adp_type
_atom_site_occupancy
_atom_site_symmetry_multiplicity
_atom_site_calc_flag
_atom_site_refinement_flags
Sb1 Sb 0.42877(5) -0.17048(2) 0.09939(4) 0.03883(15) Uani 1 1 d .
Sb2 Sb 0.12079(5) 0.11567(2) 0.26503(4) 0.03745(15) Uani 1 1 d .
N3 N -0.0106(7) 0.2120(3) 0.2079(5) 0.0441(15) Uani 1 1 d .
C18 C -0.0255(9) 0.1002(3) 0.4534(6) 0.0427(17) Uani 1 1 d .
N4 N 0.2317(7) 0.0932(3) 0.4611(5) 0.0432(15) Uani 1 1 d .
C13 C -0.0378(7) 0.1274(3) 0.3560(6) 0.0359(16) Uani 1 1 d .
C6 C 0.5404(8) -0.0578(3) 0.2134(5) 0.0399(17) Uani 1 1 d .
C14 C -0.1536(7) 0.1643(3) 0.3188(6) 0.0411(17) Uani 1 1 d .
C22 C 0.1091(9) 0.0671(4) 0.4965(7) 0.051(2) Uani 1 1 d .
H22A H 0.1264 0.0668 0.5734 0.061 Uiso 1 1 d R
H22B H 0.0976 0.0273 0.4721 0.061 Uiso 1 1 d R
C4 C 0.7593(9) -0.0099(4) 0.2078(7) 0.056(2) Uani 1 1 d .
H4 H 0.8237 0.0197 0.2317 0.067 Uiso 1 1 d R
C12 C 0.1633(9) -0.1046(4) 0.1958(7) 0.052(2) Uani 1 1 d .
H12A H 0.1210 -0.0724 0.2250 0.062 Uiso 1 1 d R
H12B H 0.1890 -0.1339 0.2490 0.062 Uiso 1 1 d R
H12C H 0.0960 -0.1201 0.1365 0.062 Uiso 1 1 d R
C24 C 0.3504(9) 0.0533(4) 0.4709(7) 0.053(2) Uani 1 1 d .
H24A H 0.4222 0.0695 0.4377 0.064 Uiso 1 1 d R
H24B H 0.3167 0.0176 0.4365 0.064 Uiso 1 1 d R
H24C H 0.3904 0.0461 0.5445 0.064 Uiso 1 1 d R
C21 C -0.0079(11) 0.2284(4) 0.0989(8) 0.071(3) Uani 1 1 d .
H21A H -0.0837 0.2552 0.0733 0.086 Uiso 1 1 d R
H21B H -0.0206 0.1944 0.0550 0.086 Uiso 1 1 d R
H21C H 0.0820 0.2460 0.0966 0.086 Uiso 1 1 d R
C15 C -0.2620(9) 0.1696(4) 0.3765(8) 0.055(2) Uani 1 1 d .
H15 H -0.3406 0.1931 0.3518 0.066 Uiso 1 1 d R
C19 C -0.1567(8) 0.1985(4) 0.2196(7) 0.053(2) Uani 1 1 d .
H19A H -0.2053 0.1767 0.1582 0.063 Uiso 1 1 d R
H19B H -0.2085 0.2343 0.2226 0.063 Uiso 1 1 d R
C9 C 0.5879(10) -0.2065(4) -0.1062(7) 0.059(2) Uani 1 1 d .
H9A H 0.4939 -0.2188 -0.1407 0.071 Uiso 1 1 d R
H9B H 0.6332 -0.2366 -0.0597 0.071 Uiso 1 1 d R
H9C H 0.6433 -0.1987 -0.1586 0.071 Uiso 1 1 d R
F1 F 0.4139(5) -0.1894(2) 0.2455(4) 0.0584(12) Uani 1 1 d .
C3 C 0.7914(9) -0.0498(4) 0.1368(7) 0.052(2) Uani 1 1 d .
H3 H 0.8738 -0.0462 0.1099 0.063 Uiso 1 1 d R
C1 C 0.5756(7) -0.1012(3) 0.1474(5) 0.0337(15) Uani 1 1 d .
C16 C -0.2510(10) 0.1397(4) 0.4701(7) 0.060(2) Uani 1 1 d .
H16 H -0.3243 0.1419 0.5073 0.072 Uiso 1 1 d R
C8 C 0.5166(8) -0.1062(3) -0.1127(6) 0.0412(17) Uani 1 1 d .
H8A H 0.5154 -0.0724 -0.0695 0.049 Uiso 1 1 d R
H8B H 0.4209 -0.1155 -0.1482 0.049 Uiso 1 1 d R
H8C H 0.5734 -0.0987 -0.1643 0.049 Uiso 1 1 d R
C7 C 0.7166(8) -0.1383(4) 0.0213(6) 0.0472(19) Uani 1 1 d .
H7A H 0.7763 -0.1212 -0.0226 0.057 Uiso 1 1 d R
H7B H 0.7642 -0.1727 0.0545 0.057 Uiso 1 1 d R
N2 N 0.2907(6) -0.0852(2) 0.1589(5) 0.0347(13) Uani 1 1 d .
C11 C 0.2517(8) -0.0435(3) 0.0724(6) 0.0429(18) Uani 1 1 d .
H11A H 0.1930 -0.0137 0.0927 0.051 Uiso 1 1 d R
H11B H 0.1997 -0.0632 0.0108 0.051 Uiso 1 1 d R
H11C H 0.3363 -0.0265 0.0566 0.051 Uiso 1 1 d R
N1 N 0.5786(7) -0.1539(3) -0.0442(5) 0.0412(14) Uani 1 1 d .
C5 C 0.6355(9) -0.0127(3) 0.2443(6) 0.047(2) Uani 1 1 d .
H5 H 0.6147 0.0161 0.2892 0.056 Uiso 1 1 d R
F2 F 0.5791(5) -0.2303(2) 0.1278(4) 0.0617(13) Uani 1 1 d .
C17 C -0.1337(10) 0.1066(4) 0.5098(7) 0.056(2) Uani 1 1 d .
H17 H -0.1257 0.0883 0.5750 0.067 Uiso 1 1 d R
C10 C 0.3974(8) -0.0608(3) 0.2461(6) 0.0418(17) Uani 1 1 d .
H10A H 0.4049 -0.0849 0.3087 0.050 Uiso 1 1 d R
H10B H 0.3687 -0.0224 0.2634 0.050 Uiso 1 1 d R
F4 F 0.1164(5) 0.03076(19) 0.2784(4) 0.0615(13) Uani 1 1 d .
F3 F -0.0171(6) 0.0980(2) 0.1338(4) 0.0623(13) Uani 1 1 d .
C2 C 0.6976(8) -0.0959(3) 0.1050(6) 0.0427(18) Uani 1 1 d .
C20 C 0.0558(10) 0.2565(4) 0.2814(8) 0.062(2) Uani 1 1 d .
H20A H -0.0071 0.2892 0.2754 0.074 Uiso 1 1 d R
H20B H 0.1444 0.2680 0.2641 0.074 Uiso 1 1 d R
H20C H 0.0734 0.2420 0.3528 0.074 Uiso 1 1 d R
C23 C 0.2766(11) 0.1472(4) 0.5175(7) 0.066(3) Uani 1 1 d .
H23A H 0.3165 0.1395 0.5909 0.079 Uiso 1 1 d R
H23B H 0.1942 0.1715 0.5120 0.079 Uiso 1 1 d R
H23C H 0.3463 0.1663 0.4860 0.079 Uiso 1 1 d R

loop_
_atom_site_aniso_label
_atom_site_aniso_U_11
_atom_site_aniso_U_22
_atom_site_aniso_U_33
_atom_site_aniso_U_23
_atom_site_aniso_U_13
_atom_site_aniso_U_12
Sb1 0.0384(3) 0.0310(2) 0.0468(3) 0.0071(2) 0.0082(2) -0.00272(19)
Sb2 0.0362(3) 0.0419(3) 0.0363(3) -0.0073(2) 0.0123(2) -0.0033(2)
N3 0.039(4) 0.046(4) 0.045(4) 0.007(3) 0.005(3) -0.003(3)
C18 0.053(5) 0.039(4) 0.041(4) -0.004(3) 0.022(4) -0.007(3)
N4 0.043(4) 0.045(3) 0.040(3) -0.005(3) 0.006(3) 0.005(3)
C13 0.036(4) 0.036(4) 0.038(4) -0.006(3) 0.012(3) -0.001(3)
C6 0.044(4) 0.042(4) 0.028(4) 0.009(3) -0.004(3) -0.004(3)
C14 0.024(4) 0.047(4) 0.052(4) -0.008(4) 0.007(3) -0.004(3)
C22 0.068(6) 0.049(4) 0.042(4) 0.014(4) 0.027(4) 0.008(4)
C4 0.041(5) 0.055(5) 0.062(5) 0.014(4) -0.011(4) -0.023(4)
C12 0.042(5) 0.060(5) 0.059(5) -0.002(4) 0.022(4) -0.001(4)
C24 0.057(5) 0.057(5) 0.042(4) 0.000(4) 0.000(4) 0.016(4)
C21 0.071(7) 0.069(6) 0.075(7) 0.028(5) 0.018(5) 0.008(5)
C15 0.041(5) 0.057(5) 0.067(6) -0.018(5) 0.012(4) 0.003(4)
C19 0.038(5) 0.055(5) 0.059(5) -0.001(4) -0.003(4) 0.008(4)
C9 0.065(6) 0.053(5) 0.067(6) -0.008(4) 0.032(5) 0.007(4)
F1 0.062(3) 0.057(3) 0.060(3) 0.024(2) 0.021(2) 0.005(2)
C3 0.037(5) 0.056(5) 0.060(5) 0.022(4) 0.001(4) -0.007(4)
C1 0.031(4) 0.039(4) 0.028(3) 0.013(3) -0.001(3) -0.004(3)
C16 0.057(6) 0.074(6) 0.060(6) -0.022(5) 0.036(5) -0.005(5)
C8 0.042(4) 0.039(4) 0.043(4) 0.008(3) 0.010(3) 0.006(3)
C7 0.036(4) 0.056(5) 0.052(5) 0.015(4) 0.015(4) 0.012(3)
N2 0.031(3) 0.039(3) 0.035(3) 0.004(3) 0.008(2) 0.000(2)
C11 0.046(5) 0.042(4) 0.039(4) 0.000(3) 0.003(3) 0.004(3)
N1 0.043(4) 0.040(3) 0.040(3) 0.003(3) 0.009(3) 0.006(3)
C5 0.061(6) 0.039(4) 0.033(4) 0.003(3) -0.005(4) -0.002(4)
F2 0.068(3) 0.046(3) 0.075(3) 0.022(2) 0.023(3) 0.017(2)
C17 0.067(6) 0.056(5) 0.052(5) -0.008(4) 0.031(4) -0.010(4)
C10 0.046(5) 0.048(4) 0.031(4) -0.002(3) 0.007(3) -0.005(3)
F4 0.073(3) 0.041(2) 0.068(3) -0.018(2) 0.011(3) 0.003(2)
F3 0.065(3) 0.071(3) 0.045(3) -0.016(2) 0.001(2) -0.005(3)
C2 0.027(4) 0.050(4) 0.044(4) 0.016(4) -0.007(3) 0.002(3)
C20 0.053(6) 0.045(5) 0.086(7) -0.005(5) 0.010(5) 0.003(4)
C23 0.077(7) 0.053(5) 0.058(6) -0.017(4) -0.006(5) 0.002(5)

loop_
_atom_type_symbol
_atom_type_description
_atom_type_scat_dispersion_real
_atom_type_scat_dispersion_imag
_atom_type_scat_source
C C 0.0033 0.0016 'International Tables Vol C Tables 4.2.6.8 and 6.1.1.4'
H H 0.0000 0.0000 'International Tables Vol C Tables 4.2.6.8 and 6.1.1.4'
N N 0.0061 0.0033 'International Tables Vol C Tables 4.2.6.8 and 6.1.1.4'
F F 0.0171 0.0103 'International Tables Vol C Tables 4.2.6.8 and 6.1.1.4'
Sb Sb -0.5866 1.5461 'International Tables Vol C Tables 4.2.6.8 and 6.1.1.4'

loop_
_exptl_crystal_face_index_h
_exptl_crystal_face_index_k
_exptl_crystal_face_index_l
_exptl_crystal_face_perp_dist
0 1 0 0.052
0 -1 0 0.024
-1 0 0 0.142
1 0 -1 0.223
0 0 1 0.326

loop_
_geom_angle_atom_site_label_1
_geom_angle_atom_site_label_2
_geom_angle_atom_site_label_3
_geom_angle
F1 Sb1 F2 82.1(2)
F1 Sb1 C1 93.7(2)
F2 Sb1 C1 93.4(2)
F1 Sb1 N2 74.97(19)
F2 Sb1 N2 151.6(2)
C1 Sb1 N2 71.9(2)
F1 Sb1 N1 151.2(2)
F2 Sb1 N1 75.23(19)
C1 Sb1 N1 70.5(2)
N2 Sb1 N1 119.57(18)
F3 Sb2 F4 81.1(2)
F3 Sb2 C13 94.2(2)
F4 Sb2 C13 92.8(2)
F3 Sb2 N4 150.3(2)
F4 Sb2 N4 74.1(2)
C13 Sb2 N4 71.4(2)
F3 Sb2 N3 74.5(2)
F4 Sb2 N3 149.7(2)
C13 Sb2 N3 71.6(2)
N4 Sb2 N3 121.8(2)
C20 N3 C21 110.5(7)
C20 N3 C19 112.3(7)
C21 N3 C19 111.2(6)
C20 N3 Sb2 107.7(5)
C21 N3 Sb2 113.0(6)
C19 N3 Sb2 101.8(4)
C13 C18 C17 119.5(8)
C13 C18 C22 118.0(7)
C17 C18 C22 122.4(7)
C24 N4 C23 110.8(6)
C24 N4 C22 111.9(6)
C23 N4 C22 111.4(7)
C24 N4 Sb2 111.6(5)
C23 N4 Sb2 109.5(5)
C22 N4 Sb2 101.2(4)
C18 C13 C14 119.8(7)
C18 C13 Sb2 120.5(5)
C14 C13 Sb2 119.7(5)
C5 C6 C1 119.0(7)
C5 C6 C10 122.2(7)
C1 C6 C10 118.8(6)
C13 C14 C15 119.4(8)
C13 C14 C19 119.1(7)
C15 C14 C19 121.5(7)
N4 C22 C18 110.7(6)
N4 C22 H22A 110.0
C18 C22 H22A 109.3
N4 C22 H22B 109.4
C18 C22 H22B 109.4
H22A C22 H22B 108.0
C5 C4 C3 121.9(7)
C5 C4 H4 118.9
C3 C4 H4 119.2
N2 C12 H12A 109.8
N2 C12 H12B 109.9
H12A C12 H12B 109.5
N2 C12 H12C 108.7
H12A C12 H12C 109.5
H12B C12 H12C 109.5
N4 C24 H24A 109.6
N4 C24 H24B 109.0
H24A C24 H24B 109.5
N4 C24 H24C 109.9
H24A C24 H24C 109.5
H24B C24 H24C 109.5
N3 C21 H21A 109.5
N3 C21 H21B 109.2
H21A C21 H21B 109.5
N3 C21 H21C 109.7
H21A C21 H21C 109.5
H21B C21 H21C 109.5
C16 C15 C14 119.5(8)
C16 C15 H15 120.1
C14 C15 H15 120.4
N3 C19 C14 110.5(6)
N3 C19 H19A 109.3
C14 C19 H19A 110.0
N3 C19 H19B 109.2
C14 C19 H19B 109.5
H19A C19 H19B 108.3
N1 C9 H9A 109.7
N1 C9 H9B 109.4
H9A C9 H9B 109.5
N1 C9 H9C 109.3
H9A C9 H9C 109.5
H9B C9 H9C 109.5
C4 C3 C2 119.1(8)
C4 C3 H3 120.9
C2 C3 H3 120.1
C2 C1 C6 120.2(7)
C2 C1 Sb1 120.5(5)
C6 C1 Sb1 119.0(5)
C17 C16 C15 121.0(8)
C17 C16 H16 119.2
C15 C16 H16 119.9
N1 C8 H8A 108.5
N1 C8 H8B 110.2
H8A C8 H8B 109.5
N1 C8 H8C 109.7
H8A C8 H8C 109.5
H8B C8 H8C 109.5
N1 C7 C2 110.2(6)
N1 C7 H7A 109.7
C2 C7 H7A 109.2
N1 C7 H7B 109.8
C2 C7 H7B 109.7
H7A C7 H7B 108.2
C11 N2 C10 110.9(6)
C11 N2 C12 110.5(6)
C10 N2 C12 111.3(6)
C11 N2 Sb1 110.0(4)
C10 N2 Sb1 101.7(4)
C12 N2 Sb1 112.1(4)
N2 C11 H11A 109.7
N2 C11 H11B 108.9
H11A C11 H11B 109.5
N2 C11 H11C 109.9
H11A C11 H11C 109.5
H11B C11 H11C 109.5
C7 N1 C8 111.7(6)
C7 N1 C9 111.6(6)
C8 N1 C9 111.2(6)
C7 N1 Sb1 101.2(4)
C8 N1 Sb1 109.1(4)
C9 N1 Sb1 111.8(5)
C4 C5 C6 120.1(8)
C4 C5 H5 119.7
C6 C5 H5 120.2
C16 C17 C18 120.5(8)
C16 C17 H17 119.9
C18 C17 H17 119.6
N2 C10 C6 109.3(6)
N2 C10 H10A 109.6
C6 C10 H10A 110.1
N2 C10 H10B 110.1
C6 C10 H10B 109.7
H10A C10 H10B 108.1
C1 C2 C3 119.4(8)
C1 C2 C7 117.6(7)
C3 C2 C7 122.9(8)
N3 C20 H20A 108.9
N3 C20 H20B 109.5
H20A C20 H20B 109.5
N3 C20 H20C 110.0
H20A C20 H20C 109.5
H20B C20 H20C 109.5
N4 C23 H23A 110.3
N4 C23 H23B 108.1
H23A C23 H23B 109.5
N4 C23 H23C 110.0
H23A C23 H23C 109.5
H23B C23 H23C 109.5

loop_
_geom_bond_atom_site_label_1
_geom_bond_atom_site_label_2
_geom_bond_distance
Sb1 F1 1.967(5)
Sb1 F2 1.975(4)
Sb1 C1 2.136(7)
Sb1 N2 2.579(6)
Sb1 N1 2.597(7)
Sb2 F3 1.959(4)
Sb2 F4 1.972(5)
Sb2 C13 2.123(7)
Sb2 N4 2.580(6)
Sb2 N3 2.588(6)
N3 C20 1.452(10)
N3 C21 1.461(11)
N3 C19 1.472(10)
C18 C13 1.386(10)
C18 C17 1.393(11)
C18 C22 1.503(11)
N4 C24 1.450(10)
N4 C23 1.463(10)
N4 C22 1.476(10)
C13 C14 1.402(10)
C6 C5 1.387(10)
C6 C1 1.403(11)
C6 C10 1.517(11)
C14 C15 1.403(12)
C14 C19 1.499(12)
C22 H22A 0.9699
C22 H22B 0.9699
C4 C5 1.367(13)
C4 C3 1.377(13)
C4 H4 0.9299
C12 N2 1.469(9)
C12 H12A 0.9601
C12 H12B 0.9600
C12 H12C 0.9601
C24 H24A 0.9599
C24 H24B 0.9602
C24 H24C 0.9599
C21 H21A 0.9601
C21 H21B 0.9599
C21 H21C 0.9600
C15 C16 1.375(13)
C15 H15 0.9299
C19 H19A 0.9701
C19 H19B 0.9699
C9 N1 1.470(10)
C9 H9A 0.9600
C9 H9B 0.9601
C9 H9C 0.9600
C3 C2 1.400(11)
C3 H3 0.9300
C1 C2 1.396(11)
C16 C17 1.368(13)
C16 H16 0.9300
C8 N1 1.459(9)
C8 H8A 0.9600
C8 H8B 0.9601
C8 H8C 0.9600
C7 N1 1.457(10)
C7 C2 1.496(12)
C7 H7A 0.9701
C7 H7B 0.9700
N2 C11 1.461(9)
N2 C10 1.465(9)
C11 H11A 0.9601
C11 H11B 0.9600
C11 H11C 0.9600
C5 H5 0.9299
C17 H17 0.9300
C10 H10A 0.9701
C10 H10B 0.9699
C20 H20A 0.9601
C20 H20B 0.9600
C20 H20C 0.9599
C23 H23A 0.9600
C23 H23B 0.9600
C23 H23C 0.9600
